data_4104413
loop_
_publ_author_name
'David M. Knapp'
'Eric P. Gillis'
'Martin D. Burke'

_publ_contact_author
; 
Martin D Burke 
University of Illinois at Urbana-Champaign
454 Roger Adams Laboratory 
600 South Mathews Avenue 
Urbana, Illinois  61801 
USA 
;
_publ_contact_author_email burke@mail.scs.uiuc.edu
_publ_contact_author_fax '1  217 244 8024'
_publ_contact_author_phone '1  217 244 8726'
_publ_section_title
;
 A General Solution for Unstable Boronic Acids: Slow-Release
 Cross-Coupling from Air-Stable MIDA Boronates
;
_journal_name_full 'Journal of the American Chemical Society'
_journal_page_first 6961
_journal_page_last 6963
_journal_paper_doi 10.1021/ja901416p
_journal_volume 131
_journal_year 2009
_chemical_absolute_configuration unk
_chemical_formula_moiety 'C10 H11 B N2 O4'
_chemical_formula_sum 'C10 H11 B N2 O4'
_chemical_formula_weight 234.02
_chemical_name_systematic
; 
? 
;
_space_group_IT_number 145
_symmetry_cell_setting trigonal
_symmetry_space_group_name_Hall 'P 32'
_symmetry_space_group_name_H-M 'P 32'
_atom_sites_solution_hydrogens geom
_atom_sites_solution_primary direct
_atom_sites_solution_secondary difmap
_audit_creation_method SHELXL-97
_audit_update_record
; 
? 
;
_cell_angle_alpha 90.00
_cell_angle_beta 90.00
_cell_angle_gamma 120.00
_cell_formula_units_Z 3
_cell_length_a 11.5735(2)
_cell_length_b 11.5735(2)
_cell_length_c 6.9885(3)
_cell_measurement_reflns_used 7434
_cell_measurement_temperature 193(2)
_cell_measurement_theta_max 33.90
_cell_measurement_theta_min 3.52
_cell_volume 810.67(4)
_computing_cell_refinement 'SAINT V7.23A (Bruker, 2005)'
_computing_data_collection 'APEX2 V2.0-1 (Bruker, 2004)'
_computing_data_reduction
; 
SAINT V7.23A, XPREP V2005/2, SADABS V2007/4, TWINABS V2007/5 
(Bruker, 2005 & 2007) 
;
_computing_molecular_graphics
; 
SHELXTL V6.12 (Bruker, 2005) 
;
_computing_publication_material 'XCIF V6.12 (Bruker, 2005)'
_computing_structure_refinement 'SHELXTL V6.12 (Bruker, 2005)'
_computing_structure_solution 'SHELXTL V6.12 (Bruker, 2005)'
_diffrn_ambient_temperature 193(2)
_diffrn_measured_fraction_theta_full 0.997
_diffrn_measured_fraction_theta_max 0.997
_diffrn_measurement_device 'Bruker Kappa/ApexII CCD'
_diffrn_measurement_method 'profile data from \f and \w scans'
_diffrn_radiation_monochromator graphite
_diffrn_radiation_source 'fine-focus sealed tube'
_diffrn_radiation_type MoK\a
_diffrn_radiation_wavelength 0.71073
_diffrn_radiation_wavelength_id ba86cas
_diffrn_reflns_av_R_equivalents 0.0311
_diffrn_reflns_av_sigmaI/netI 0.0126
_diffrn_reflns_limit_h_max 15
_diffrn_reflns_limit_h_min -15
_diffrn_reflns_limit_k_max 14
_diffrn_reflns_limit_k_min -15
_diffrn_reflns_limit_l_max 9
_diffrn_reflns_limit_l_min -9
_diffrn_reflns_number 12637
_diffrn_reflns_theta_full 28.28
_diffrn_reflns_theta_max 28.28
_diffrn_reflns_theta_min 2.03
_exptl_absorpt_coefficient_mu 0.110
_exptl_absorpt_correction_T_max 0.9824
_exptl_absorpt_correction_T_min 0.9399
_exptl_absorpt_correction_type integration
_exptl_absorpt_process_details 'SHELXTL/XPREP V2005/2 (Bruker, 2005)'
_exptl_crystal_colour colourless
_exptl_crystal_density_diffrn 1.438
_exptl_crystal_density_method 'not measured'
_exptl_crystal_description prism
_exptl_crystal_F_000 366
_exptl_crystal_id ba86cas
_exptl_crystal_preparation
; 
The data crystal was mounted using oil (Parantone-N, Exxon) to a 
0.3 mm cryo-loop (Hampton Research) with the (0 -4 1) scattering 
planes roughly normal to the spindle axis. 
;
_exptl_crystal_size_max 0.60
_exptl_crystal_size_mid 0.24
_exptl_crystal_size_min 0.20
_refine_diff_density_max 0.249
_refine_diff_density_min -0.130
_refine_diff_density_rms 0.033
_refine_ls_abs_structure_details 'Flack (1983),  1327 Friedels'
_refine_ls_abs_structure_Flack -10(10)
_refine_ls_extinction_method none
_refine_ls_goodness_of_fit_ref 1.079
_refine_ls_hydrogen_treatment noref
_refine_ls_matrix_type full
_refine_ls_number_parameters 155
_refine_ls_number_reflns 1335
_refine_ls_number_restraints 1
_refine_ls_restrained_S_all 1.079
_refine_ls_R_factor_all 0.0285
_refine_ls_R_factor_gt 0.0264
_refine_ls_shift/su_max 0.000
_refine_ls_shift/su_mean 0.000
_refine_ls_structure_factor_coef Fsqd
_refine_ls_weighting_details 'calc w=1/[\s^2^(Fo^2^)+(0.0474P)^2^+0.0734P] where P=(Fo^2^+2Fc^2^)/3'
_refine_ls_weighting_scheme calc
_refine_ls_wR_factor_gt 0.0693
_refine_ls_wR_factor_ref 0.0721
_reflns_number_gt 1280
_reflns_number_total 1335
_reflns_threshold_expression >2sigma(I)
_cod_data_source_file ja901416p_si_003.cif
_cod_data_source_block ba86cas
_cod_original_sg_symbol_H-M 'P 32 '
_cod_database_code 4104413

loop_
_symmetry_equiv_pos_as_xyz
'x, y, z'
'-y, x-y, z+2/3'
'-x+y, -x, z+1/3'

loop_
_atom_site_label
_atom_site_type_symbol
_atom_site_fract_x
_atom_site_fract_y
_atom_site_fract_z
_atom_site_U_iso_or_equiv
_atom_site_adp_type
_atom_site_occupancy
_atom_site_symmetry_multiplicity
_atom_site_calc_flag
_atom_site_refinement_flags
O1 O 0.25369(11) 0.38529(12) 0.17636(16) 0.0262(2) Uani 1 1 d .
O2 O 0.38642(13) 0.27624(12) 0.13600(19) 0.0317(3) Uani 1 1 d .
O3 O 0.22122(12) 0.56026(13) 0.17645(19) 0.0322(3) Uani 1 1 d .
O4 O 0.53973(18) 0.33658(16) -0.0963(2) 0.0462(4) Uani 1 1 d .
N1 N 0.47512(13) 0.48729(13) 0.30332(17) 0.0220(3) Uani 1 1 d .
N2 N 0.23307(15) 0.32409(15) 0.5828(2) 0.0295(3) Uani 1 1 d .
B1 B 0.34099(17) 0.34190(17) 0.2705(3) 0.0242(3) Uani 1 1 d .
C1 C 0.28857(15) 0.51044(16) 0.2143(2) 0.0234(3) Uani 1 1 d .
C2 C 0.42253(15) 0.58127(15) 0.3179(2) 0.0236(3) Uani 1 1 d .
H2A H 0.4838 0.6674 0.2555 0.028 Uiso 1 1 calc R
H2B H 0.4106 0.5980 0.4534 0.028 Uiso 1 1 calc R
C3 C 0.49389(19) 0.36432(18) 0.0385(2) 0.0308(4) Uani 1 1 d .
C4 C 0.54940(17) 0.50339(17) 0.1205(2) 0.0266(3) Uani 1 1 d .
H4A H 0.6462 0.5441 0.1456 0.032 Uiso 1 1 calc R
H4B H 0.5354 0.5611 0.0301 0.032 Uiso 1 1 calc R
C5 C 0.55717(17) 0.49407(19) 0.4722(2) 0.0306(3) Uani 1 1 d .
H5A H 0.6400 0.5805 0.4736 0.046 Uiso 1 1 calc R
H5B H 0.5786 0.4223 0.4640 0.046 Uiso 1 1 calc R
H5C H 0.5069 0.4838 0.5899 0.046 Uiso 1 1 calc R
C6 C 0.27597(16) 0.26183(15) 0.4624(2) 0.0263(3) Uani 1 1 d .
C7 C 0.2599(2) 0.13733(19) 0.5063(3) 0.0369(4) Uani 1 1 d .
H7 H 0.2903 0.0949 0.4199 0.044 Uiso 1 1 calc R
C8 C 0.1992(2) 0.0755(2) 0.6774(3) 0.0443(5) Uani 1 1 d .
H8 H 0.1866 -0.0100 0.7085 0.053 Uiso 1 1 calc R
C9 C 0.1577(2) 0.1400(2) 0.8009(3) 0.0433(5) Uani 1 1 d .
H9 H 0.1169 0.1006 0.9195 0.052 Uiso 1 1 calc R
C10 C 0.1767(2) 0.2641(2) 0.7483(3) 0.0370(4) Uani 1 1 d .
H10 H 0.1484 0.3087 0.8341 0.044 Uiso 1 1 calc R

loop_
_atom_site_aniso_label
_atom_site_aniso_U_11
_atom_site_aniso_U_22
_atom_site_aniso_U_33
_atom_site_aniso_U_23
_atom_site_aniso_U_13
_atom_site_aniso_U_12
O1 0.0265(5) 0.0261(5) 0.0237(5) -0.0009(4) -0.0054(4) 0.0114(4)
O2 0.0408(7) 0.0274(6) 0.0298(6) -0.0036(5) -0.0004(5) 0.0192(5)
O3 0.0292(6) 0.0394(6) 0.0343(6) 0.0056(5) 0.0021(5) 0.0218(5)
O4 0.0693(10) 0.0496(8) 0.0329(7) -0.0011(6) 0.0111(7) 0.0396(8)
N1 0.0233(6) 0.0240(6) 0.0199(6) 0.0001(4) -0.0015(4) 0.0126(5)
N2 0.0325(7) 0.0301(7) 0.0228(7) 0.0002(5) -0.0030(5) 0.0135(6)
B1 0.0255(8) 0.0219(7) 0.0231(8) -0.0014(6) -0.0029(6) 0.0102(6)
C1 0.0233(7) 0.0276(7) 0.0196(7) 0.0026(5) 0.0025(5) 0.0128(6)
C2 0.0234(7) 0.0231(6) 0.0250(7) -0.0020(5) -0.0010(5) 0.0121(6)
C3 0.0429(9) 0.0362(9) 0.0230(8) 0.0007(6) -0.0001(7) 0.0270(8)
C4 0.0296(8) 0.0301(8) 0.0236(7) 0.0029(6) 0.0039(6) 0.0176(6)
C5 0.0265(7) 0.0388(9) 0.0259(8) -0.0008(6) -0.0072(6) 0.0160(7)
C6 0.0257(7) 0.0236(7) 0.0262(7) 0.0019(6) -0.0040(6) 0.0098(6)
C7 0.0386(9) 0.0270(8) 0.0445(10) 0.0053(7) 0.0005(8) 0.0160(7)
C8 0.0408(10) 0.0313(9) 0.0530(12) 0.0180(9) -0.0027(9) 0.0121(8)
C9 0.0359(10) 0.0465(11) 0.0327(10) 0.0157(8) -0.0020(7) 0.0095(8)
C10 0.0367(9) 0.0450(10) 0.0230(8) 0.0028(7) -0.0023(7) 0.0156(8)

loop_
_atom_type_symbol
_atom_type_description
_atom_type_scat_dispersion_real
_atom_type_scat_dispersion_imag
_atom_type_scat_source
C C 0.0033 0.0000 'International Tables Vol C Tables 4.2.6.8 and 6.1.1.4'
H H 0.0000 0.0000 'International Tables Vol C Tables 4.2.6.8 and 6.1.1.4'
B B 0.0013 0.0000 'International Tables Vol C Tables 4.2.6.8 and 6.1.1.4'
N N 0.0061 0.0000 'International Tables Vol C Tables 4.2.6.8 and 6.1.1.4'
O O 0.0106 0.0000 'International Tables Vol C Tables 4.2.6.8 and 6.1.1.4'

loop_
_exptl_crystal_face_index_h
_exptl_crystal_face_index_k
_exptl_crystal_face_index_l
_exptl_crystal_face_perp_dist
1.00 0.00 0.00 0.1000
-1.00 0.00 0.00 0.1000
0.00 1.00 0.00 0.1400
0.00 -1.00 0.00 0.1000
0.00 0.00 1.00 0.3000
0.00 0.00 -1.00 0.3000
0.00 -2.00 -1.00 0.2200
0.00 2.00 1.00 0.2100
0.00 -3.00 2.00 0.2400
0.00 3.00 -2.00 0.2600

loop_
_geom_angle_atom_site_label_1
_geom_angle_atom_site_label_2
_geom_angle_atom_site_label_3
_geom_angle
C1 O1 B1 113.23(12)
C3 O2 B1 111.79(12)
C2 N1 C5 112.86(12)
C2 N1 C4 112.67(12)
C5 N1 C4 110.94(12)
C2 N1 B1 103.65(11)
C5 N1 B1 114.59(12)
C4 N1 B1 101.45(12)
C10 N2 C6 118.33(16)
O2 B1 O1 111.86(14)
O2 B1 C6 115.34(13)
O1 B1 C6 111.51(13)
O2 B1 N1 102.80(12)
O1 B1 N1 99.78(12)
C6 B1 N1 114.23(13)
O3 C1 O1 124.26(15)
O3 C1 C2 124.89(15)
O1 C1 C2 110.82(12)
N1 C2 C1 104.54(12)
N1 C2 H2A 110.8
C1 C2 H2A 110.8
N1 C2 H2B 110.8
C1 C2 H2B 110.8
H2A C2 H2B 108.9
O4 C3 O2 124.31(17)
O4 C3 C4 124.82(17)
O2 C3 C4 110.87(14)
N1 C4 C3 106.14(13)
N1 C4 H4A 110.5
C3 C4 H4A 110.5
N1 C4 H4B 110.5
C3 C4 H4B 110.5
H4A C4 H4B 108.7
N1 C5 H5A 109.5
N1 C5 H5B 109.5
H5A C5 H5B 109.5
N1 C5 H5C 109.5
H5A C5 H5C 109.5
H5B C5 H5C 109.5
N2 C6 C7 121.30(16)
N2 C6 B1 114.01(13)
C7 C6 B1 124.68(16)
C8 C7 C6 119.62(19)
C8 C7 H7 120.2
C6 C7 H7 120.2
C9 C8 C7 118.92(18)
C9 C8 H8 120.5
C7 C8 H8 120.5
C8 C9 C10 118.53(18)
C8 C9 H9 120.7
C10 C9 H9 120.7
N2 C10 C9 123.3(2)
N2 C10 H10 118.4
C9 C10 H10 118.4

loop_
_geom_bond_atom_site_label_1
_geom_bond_atom_site_label_2
_geom_bond_distance
O1 C1 1.321(2)
O1 B1 1.488(2)
O2 C3 1.335(2)
O2 B1 1.462(2)
O3 C1 1.208(2)
O4 C3 1.201(2)
N1 C2 1.4919(19)
N1 C5 1.4920(19)
N1 C4 1.499(2)
N1 B1 1.638(2)
N2 C10 1.338(2)
N2 C6 1.353(2)
B1 C6 1.589(2)
C1 C2 1.526(2)
C2 H2A 0.9900
C2 H2B 0.9900
C3 C4 1.516(2)
C4 H4A 0.9900
C4 H4B 0.9900
C5 H5A 0.9800
C5 H5B 0.9800
C5 H5C 0.9800
C6 C7 1.392(2)
C7 C8 1.390(3)
C7 H7 0.9500
C8 C9 1.376(3)
C8 H8 0.9500
C9 C10 1.389(3)
C9 H9 0.9500
C10 H10 0.9500

loop_
_geom_torsion_atom_site_label_1
_geom_torsion_atom_site_label_2
_geom_torsion_atom_site_label_3
_geom_torsion_atom_site_label_4
_geom_torsion
C3 O2 B1 O1 83.92(17)
C3 O2 B1 C6 -147.24(14)
C3 O2 B1 N1 -22.27(17)
C1 O1 B1 O2 -131.00(14)
C1 O1 B1 C6 98.17(15)
C1 O1 B1 N1 -22.86(15)
C2 N1 B1 O2 142.77(12)
C5 N1 B1 O2 -93.81(15)
C4 N1 B1 O2 25.78(14)
C2 N1 B1 O1 27.51(14)
C5 N1 B1 O1 150.94(13)
C4 N1 B1 O1 -89.48(13)
C2 N1 B1 C6 -91.54(15)
C5 N1 B1 C6 31.89(18)
C4 N1 B1 C6 151.47(13)
B1 O1 C1 O3 -168.78(15)
B1 O1 C1 C2 9.26(17)
C5 N1 C2 C1 -147.83(13)
C4 N1 C2 C1 85.56(15)
B1 N1 C2 C1 -23.28(15)
O3 C1 C2 N1 -171.47(14)
O1 C1 C2 N1 10.51(17)
B1 O2 C3 O4 -170.25(18)
B1 O2 C3 C4 9.55(19)
C2 N1 C4 C3 -131.04(13)
C5 N1 C4 C3 101.32(15)
B1 N1 C4 C3 -20.83(15)
O4 C3 C4 N1 -171.22(18)
O2 C3 C4 N1 8.98(18)
C10 N2 C6 C7 1.3(2)
C10 N2 C6 B1 179.97(15)
O2 B1 C6 N2 -179.06(14)
O1 B1 C6 N2 -50.05(18)
N1 B1 C6 N2 62.13(18)
O2 B1 C6 C7 -0.5(2)
O1 B1 C6 C7 128.55(17)
N1 B1 C6 C7 -119.27(18)
N2 C6 C7 C8 -0.3(3)
B1 C6 C7 C8 -178.78(17)
C6 C7 C8 C9 -0.8(3)
C7 C8 C9 C10 0.8(3)
C6 N2 C10 C9 -1.3(3)
C8 C9 C10 N2 0.3(3)
